data_7125460
loop_
_publ_author_name
'Takahashi, Tamotsu'
'Sun, Wen-Hua'
'Nakajima, Kiyohiko'

_publ_contact_author
;
     Prof. Tamotsu Takahashi
     Catalysis Research Center and Graduate School of Pharmaceutical Sciences
     Hokkaido University
     Kita-ku
     Sapporo 060-0811
     Japan
;
_publ_section_title
;
 Formation of cyclooctatetraenes from zirconacyclopentadienes
;
_journal_issue 16
_journal_name_full 'Chemical Communications'
_journal_page_first 1595
_journal_paper_doi 10.1039/a902788b
_journal_year 1999
_chemical_compound_source 'local laboratory'
_chemical_formula_analytical 'C32 H56'
_chemical_formula_moiety 'C32 H56'
_chemical_formula_structural 'C32 H56'
_chemical_formula_sum 'C32 H56'
_chemical_formula_weight 440.80
_chemical_name_common Octapropylcyclooctatetraene
_chemical_name_systematic
;
1,2,3,4,5,6,7,8-Octapropyl-1,3,5,7-cyclooctatetraene
;
_space_group_IT_number 2
_space_group_name_Hall '-P 1'
_space_group_name_H-M_alt 'P -1'
_symmetry_cell_setting triclinic
_symmetry_space_group_name_Hall '-P 1'
_symmetry_space_group_name_H-M 'P -1'
_atom_sites_solution_hydrogens difmap
_atom_sites_solution_primary direct
_atom_sites_solution_secondary vecmap
_audit_creation_date 99-03-18
_audit_creation_method from_xtal_archive_file_using_CIFIO
_audit_update_record
;
99-04-16 text and data added by Kiyohiko Nakajima
;
_cell_angle_alpha 88.553(4)
_cell_angle_beta 83.021(3)
_cell_angle_gamma 87.903(2)
_cell_formula_units_Z 2
_cell_length_a 9.5552(2)
_cell_length_b 9.5131(3)
_cell_length_c 17.1505(9)
_cell_measurement_reflns_used 25
_cell_measurement_temperature 298
_cell_measurement_theta_max 84.37
_cell_measurement_theta_min 44.23
_cell_volume 1546.05(10)
_computing_cell_refinement 'CAD-4 (Enraf-Nonius, 1989)'
_computing_data_collection 'CAD-4 (Enraf-Nonius, 1989)'
_computing_data_reduction xtal_DIFDAT_ADDREF_SORTRF
_computing_molecular_graphics xtal
_computing_publication_material xtal_BONDLA_CIFIO
_computing_structure_refinement xtal_CRYLSQ
_computing_structure_solution 'SHELXS-86 (Sheldric, 1990)'
_diffrn_ambient_temperature 298
_diffrn_measurement_device 'Enraf-Nonius CAD4 4-circle-diffractometer'
_diffrn_measurement_method 2\q-\w
_diffrn_radiation_detector scintillation
_diffrn_radiation_monochromator graphite
_diffrn_radiation_source 'Enraf-Nonius tube'
_diffrn_radiation_type 'Cu K\a'
_diffrn_radiation_wavelength 1.54184
_diffrn_reflns_av_R_equivalents .025
_diffrn_reflns_av_sigmaI/netI .094
_diffrn_reflns_limit_h_max 0
_diffrn_reflns_limit_h_min -11
_diffrn_reflns_limit_k_max 11
_diffrn_reflns_limit_k_min -11
_diffrn_reflns_limit_l_max 21
_diffrn_reflns_limit_l_min -21
_diffrn_reflns_number 6676
_diffrn_reflns_reduction_process perpendicular_monochr_Lp
_diffrn_reflns_theta_max 74.3
_diffrn_reflns_theta_min 4.65
_diffrn_standards_decay_% 0
_diffrn_standards_interval_time 120
_diffrn_standards_number 3
_exptl_absorpt_coefficient_mu .35
_exptl_absorpt_correction_type none
_exptl_crystal_colour colorless
_exptl_crystal_density_diffrn .947
_exptl_crystal_description prism
_exptl_crystal_F_000 496
_exptl_crystal_preparation 'mounted on a glass fibre with epoxy resine'
_exptl_crystal_size_max .25
_exptl_crystal_size_mid .20
_exptl_crystal_size_min .10
_refine_diff_density_max .188
_refine_diff_density_min -.198
_refine_ls_abs_structure_details none
_refine_ls_abs_structure_Flack 0
_refine_ls_extinction_coef .00000
_refine_ls_extinction_method none
_refine_ls_goodness_of_fit_all 1.64
_refine_ls_goodness_of_fit_obs 2.128
_refine_ls_hydrogen_treatment refall
_refine_ls_matrix_type full
_refine_ls_number_constraints 0
_refine_ls_number_parameters 513
_refine_ls_number_reflns 3160
_refine_ls_number_restraints 0
_refine_ls_R_factor_all .104
_refine_ls_R_factor_obs .053
_refine_ls_shift/esd_max .269
_refine_ls_shift/esd_mean .032
_refine_ls_structure_factor_coef F
_refine_ls_weighting_details 'w= 1/(\s^2^(F)+0.000225F^2^)'
_refine_ls_weighting_scheme calc
_refine_ls_wR_factor_all .072
_refine_ls_wR_factor_obs .063
_reflns_d_resolution_high .801
_reflns_d_resolution_low 9.487
_reflns_limit_h_max 11
_reflns_limit_h_min 0
_reflns_limit_k_max 11
_reflns_limit_k_min -11
_reflns_limit_l_max 21
_reflns_limit_l_min -21
_reflns_number_observed 3160
_reflns_number_total 6283
_reflns_observed_criterion refl_observed_if_F~o~_>_3.00_sigma(F~o~)
_cod_data_source_file 902788b.txt
_cod_data_source_block cytet
_cod_depositor_comments
;
The following automatic conversions were performed:

data item '_refine_ls_weighting_scheme' value 'calc w=
1/(\s^2^(F)+0.000225F^2^)' was changed to 'calc'. A new data item
'_refine_ls_weighting_details' was created with the value set to 'w=
1/(\s^2^(F)+0.000225F^2^)'.

Automatic conversion script
Id: cif_fix_values 6909 2019-04-08 15:41:33Z antanas 
;
_cod_original_cell_volume 1546.0(1)
_cod_original_sg_symbol_Hall -P_1
_cod_original_sg_symbol_H-M P1-
_cod_database_code 7125460

loop_
_symmetry_equiv_pos_as_xyz
+x,+y,+z
-x,-y,-z

loop_
_atom_site_aniso_label
_atom_site_aniso_U_11
_atom_site_aniso_U_22
_atom_site_aniso_U_33
_atom_site_aniso_U_12
_atom_site_aniso_U_13
_atom_site_aniso_U_23
C1 .063(2) .052(1) .063(2) -.000(1) -.020(1) .000(1)
C2 .065(2) .052(1) .067(2) -.009(1) -.019(1) -.001(1)
C3 .064(2) .057(1) .071(2) -.010(1) -.015(1) -.007(1)
C4 .058(2) .061(2) .072(2) -.001(1) -.019(1) -.002(1)
C5 .061(2) .056(1) .070(2) .005(1) -.015(1) -.004(1)
C6 .067(2) .050(1) .070(2) -.007(1) -.013(1) -.005(1)
C7 .060(2) .052(1) .062(2) -.006(1) -.016(1) .000(1)
C8 .056(2) .055(1) .064(2) .003(1) -.016(1) .003(1)
C9 .080(2) .062(2) .077(2) .002(2) -.022(2) -.008(2)
C10 .094(3) .068(2) .094(3) .012(2) -.021(2) -.003(2)
C11 .125(4) .080(3) .128(4) .025(3) .002(3) -.007(3)
C12 .081(2) .064(2) .079(2) -.010(2) -.016(2) .009(2)
C13 .115(3) .078(2) .075(2) -.009(2) -.037(2) .012(2)
C14 .165(5) .112(4) .099(3) -.011(4) -.052(4) .029(3)
C15 .071(2) .079(2) .091(2) -.014(2) -.000(2) -.004(2)
C16 .078(2) .101(3) .131(3) -.034(2) -.008(2) .008(2)
C17 .104(3) .136(4) .184(6) -.040(3) .012(4) .030(4)
C18 .072(2) .084(2) .106(3) -.010(2) -.040(2) .008(2)
C19 .121(3) .091(3) .115(3) -.020(2) -.065(3) -.014(2)
C20 .132(4) .132(4) .089(3) .005(3) -.035(3) -.018(3)
C21 .067(2) .065(2) .084(2) .000(2) -.014(2) .007(2)
C22 .080(2) .070(2) .115(3) .013(2) -.014(2) .012(2)
C23 .111(3) .096(3) .167(5) .034(3) -.015(3) .036(3)
C24 .092(2) .067(2) .094(2) .002(2) -.019(2) -.024(2)
C25 .104(3) .108(3) .110(3) .012(2) .005(3) -.036(3)
C26 .157(5) .143(4) .085(3) -.014(4) .002(3) -.016(3)
C27 .077(2) .064(2) .080(2) -.014(2) -.028(2) .002(1)
C28 .084(2) .084(2) .102(3) -.030(2) -.029(2) .003(2)
C29 .105(3) .111(3) .136(4) -.034(3) -.051(3) -.006(3)
C30 .065(2) .068(2) .079(2) -.002(1) -.007(2) .000(2)
C31 .085(2) .093(2) .081(2) -.009(2) -.001(2) .019(2)
C32 .112(3) .121(3) .101(3) -.017(3) .017(3) .020(3)

loop_
_atom_site_label
_atom_site_fract_x
_atom_site_fract_y
_atom_site_fract_z
_atom_site_U_iso_or_equiv
_atom_site_thermal_displace_type
_atom_site_calc_attached_atom
C1 .3762(3) .5425(2) .2211(1) .058(2) Uani .
C2 .2503(3) .5212(2) .2806(2) .060(2) Uani .
C3 .1309(3) .5970(3) .2781(2) .063(2) Uani .
C4 .1154(3) .7137(3) .2198(2) .063(2) Uani .
C5 .1878(3) .8326(3) .2190(2) .062(2) Uani .
C6 .2929(3) .8547(3) .2750(2) .061(2) Uani .
C7 .4130(3) .7775(2) .2729(1) .057(2) Uani .
C8 .4481(3) .6618(3) .2162(2) .058(2) Uani .
C9 .4183(4) .4185(3) .1683(2) .072(2) Uani .
C10 .5463(4) .3279(4) .1891(3) .085(3) Uani .
C11 .5793(6) .2074(5) .1336(3) .113(4) Uani .
C12 .2685(4) .4046(3) .3405(2) .074(2) Uani .
C13 .3724(5) .4380(4) .3971(2) .087(3) Uani .
C14 .3961(8) .3153(6) .4532(4) .123(5) Uani .
C15 -.0027(3) .5682(3) .3339(2) .081(2) Uani .
C16 -.0842(4) .4386(4) .3125(3) .103(3) Uani .
C17 -.2103(6) .4127(7) .3730(4) .143(5) Uani .
C18 .0073(4) .6903(4) .1634(2) .085(3) Uani .
C19 .0515(5) .5703(4) .1068(3) .105(3) Uani .
C20 .1725(6) .6081(6) .0450(3) .116(4) Uani .
C21 .1651(3) .9555(3) .1630(2) .072(2) Uani .
C22 .0324(4) 1.0484(4) .1855(2) .089(3) Uani .
C23 .0123(6) 1.1589(5) .1216(4) .126(4) Uani .
C24 .2555(4) .9758(3) .3302(2) .083(3) Uani .
C25 .1244(5) .9536(5) .3880(3) .109(3) Uani .
C26 .1461(8) .8400(6) .4500(3) .129(5) Uani .
C27 .5239(3) .8037(3) .3274(2) .072(2) Uani .
C28 .6163(4) .9292(4) .3040(2) .088(3) Uani .
C29 .7090(5) .9603(6) .3664(3) .113(4) Uani .
C30 .5734(3) .6864(3) .1556(2) .071(2) Uani .
C31 .5464(4) .8054(4) .0977(2) .088(3) Uani .
C32 .6744(5) .8378(6) .0401(3) .114(4) Uani .
H9A .333(3) .358(3) .167(2) .10(1) Uiso C9
H9B .442(3) .458(3) .109(2) .088(9) Uiso C9
H10A .525(3) .296(3) .237(2) .10(1) Uiso C10
H10B .636(4) .382(3) .189(2) .11(1) Uiso C10
H11A .657(4) .153(4) .145(2) .14(2) Uiso C11
H11B .606(4) .250(4) .084(3) .14(2) Uiso C11
H11C .487(5) .126(5) .145(3) .18(2) Uiso C11
H12A .180(4) .379(3) .370(2) .11(1) Uiso C12
H12B .311(3) .317(3) .308(2) .10(1) Uiso C12
H13A .336(3) .533(4) .421(2) .12(1) Uiso C13
H13B .461(4) .470(4) .356(2) .14(1) Uiso C13
H14A .315(4) .304(4) .488(2) .13(2) Uiso C14
H14B .453(4) .347(4) .486(2) .13(2) Uiso C14
H14C .436(4) .227(4) .419(2) .14(2) Uiso C14
H15A -.074(3) .663(3) .329(1) .085(8) Uiso C15
H15B .019(3) .554(3) .395(2) .11(1) Uiso C15
H16A -.109(4) .456(4) .248(2) .14(1) Uiso C16
H16B -.018(3) .336(4) .318(2) .12(1) Uiso C16
H17A -.267(8) .508(8) .390(4) .31(4) Uiso C17
H17B -.171(5) .386(5) .426(3) .19(2) Uiso C17
H17C -.265(5) .319(5) .361(2) .17(2) Uiso C17
H18A -.090(4) .675(3) .192(2) .11(1) Uiso C18
H18B -.012(3) .782(3) .132(2) .078(8) Uiso C18
H19A -.036(4) .552(3) .075(2) .14(1) Uiso C19
H19B .084(3) .479(4) .140(2) .12(1) Uiso C19
H20A .138(4) .700(4) .016(2) .13(1) Uiso C20
H20B .208(5) .532(5) .005(3) .17(2) Uiso C20
H20C .260(4) .631(4) .071(2) .13(1) Uiso C20
H21A .162(3) .923(3) .110(2) .070(8) Uiso C21
H21B .252(3) 1.015(3) .157(2) .11(1) Uiso C21
H22A -.044(3) .984(3) .194(2) .10(1) Uiso C22
H22B .031(3) 1.105(3) .242(2) .11(1) Uiso C22
H23A -.067(4) 1.214(3) .134(2) .11(1) Uiso C23
H23B .086(7) 1.230(7) .107(4) .25(3) Uiso C23
H23C .002(4) 1.099(4) .060(3) .15(2) Uiso C23
H24A .244(3) 1.064(3) .297(2) .087(9) Uiso C24
H24B .338(3) .998(3) .363(2) .094(9) Uiso C24
H25A .040(4) .924(3) .354(2) .12(1) Uiso C25
H25B .090(3) 1.054(4) .413(2) .12(1) Uiso C25
H26A .063(5) .816(4) .489(3) .15(2) Uiso C26
H26B .203(5) .873(5) .482(3) .16(2) Uiso C26
H26C .181(4) .737(5) .415(3) .17(2) Uiso C26
H27A .479(3) .806(3) .392(2) .083(8) Uiso C27
H27B .591(3) .709(3) .331(1) .085(8) Uiso C27
H28A .548(3) 1.020(3) .297(2) .11(1) Uiso C28
H28B .662(4) .926(4) .248(3) .15(2) Uiso C28
H29A .773(4) 1.051(4) .346(2) .14(1) Uiso C29
H29B .768(5) .890(5) .388(3) .16(2) Uiso C29
H29C .649(4) .997(4) .419(3) .15(2) Uiso C29
H30A .599(3) .599(3) .119(2) .092(9) Uiso C30
H30B .654(3) .704(3) .181(2) .11(1) Uiso C30
H31A .456(4) .793(3) .066(2) .12(1) Uiso C31
H31B .500(4) .901(5) .125(3) .18(2) Uiso C31
H32A .649(3) .919(3) .001(2) .11(1) Uiso C32
H32B .726(5) .750(6) .004(3) .20(2) Uiso C32
H32C .753(5) .881(5) .071(3) .18(2) Uiso C32

loop_
_atom_type_symbol
_atom_type_oxidation_number
_atom_type_number_in_cell
_atom_type_scat_dispersion_real
_atom_type_scat_dispersion_imag
_atom_type_scat_source
C 0 64 .017 .009 Int._Tables_Vol_IV_Tables_2.2B_and_2.3.1
H 0 112 0 0 Int._Tables_Vol_IV_Tables_2.2B_and_2.3.1

loop_
_diffrn_attenuator_code
_diffrn_attenuator_scale
1 13.665

loop_
_geom_angle_atom_site_label_1
_geom_angle_atom_site_label_2
_geom_angle_atom_site_label_3
_geom_angle
_geom_angle_publ_flag
C2 C1 C8 122.1(2) no
C2 C1 C9 115.1(2) no
C8 C1 C9 122.8(2) no
C1 C2 C3 121.6(2) no
C1 C2 C12 114.8(2) no
C3 C2 C12 123.6(2) no
C2 C3 C4 123.0(2) no
C2 C3 C15 122.3(2) no
C4 C3 C15 114.7(2) no
C3 C4 C5 122.5(3) no
C3 C4 C18 114.8(2) no
C5 C4 C18 122.6(3) no
C4 C5 C6 122.2(2) no
C4 C5 C21 122.5(3) no
C6 C5 C21 115.3(2) no
C5 C6 C7 121.9(2) no
C5 C6 C24 114.5(2) no
C7 C6 C24 123.5(3) no
C6 C7 C8 122.0(2) no
C6 C7 C27 122.3(2) no
C8 C7 C27 115.7(2) no
C1 C8 C7 122.0(2) no
C1 C8 C30 122.9(2) no
C7 C8 C30 115.0(2) no
C1 C9 C10 115.6(3) no
C1 C9 H9A 109(2) no
C1 C9 H9B 108(1) no
C10 C9 H9A 111(2) no
C10 C9 H9B 108(1) no
H9A C9 H9B 105(2) no
C9 C10 C11 111.6(4) no
C9 C10 H10A 107(2) no
C9 C10 H10B 114(2) no
C11 C10 H10A 110(2) no
C11 C10 H10B 107(2) no
H10A C10 H10B 106(3) no
C10 C11 H11A 112(3) no
C10 C11 H11B 105(3) no
C10 C11 H11C 109(2) no
H11A C11 H11B 106(3) no
H11A C11 H11C 102(3) no
H11B C11 H11C 123(3) no
C2 C12 C13 113.2(3) no
C2 C12 H12A 113(2) no
C2 C12 H12B 106(2) no
C13 C12 H12A 109(2) no
C13 C12 H12B 107(2) no
H12A C12 H12B 108(2) no
C12 C13 C14 112.1(4) no
C12 C13 H13A 105(2) no
C12 C13 H13B 100(2) no
C14 C13 H13A 118(2) no
C14 C13 H13B 118(2) no
H13A C13 H13B 102(3) no
C13 C14 H14A 109(3) no
C13 C14 H14B 105(3) no
C13 C14 H14C 108(2) no
H14A C14 H14B 99(4) no
H14A C14 H14C 118(3) no
H14B C14 H14C 116(3) no
C3 C15 C16 114.4(3) no
C3 C15 H15A 106(1) no
C3 C15 H15B 112(1) no
C16 C15 H15A 107(1) no
C16 C15 H15B 108(2) no
H15A C15 H15B 109(2) no
C15 C16 C17 111.1(4) no
C15 C16 H16A 108(2) no
C15 C16 H16B 111(2) no
C17 C16 H16A 115(2) no
C17 C16 H16B 101(2) no
H16A C16 H16B 110(2) no
C16 C17 H17A 112(4) no
C16 C17 H17B 107(3) no
C16 C17 H17C 112(2) no
H17A C17 H17B 99(5) no
H17A C17 H17C 121(5) no
H17B C17 H17C 103(4) no
C4 C18 C19 112.7(3) no
C4 C18 H18A 112(2) no
C4 C18 H18B 110(2) no
C19 C18 H18A 111(2) no
C19 C18 H18B 110(1) no
H18A C18 H18B 100(2) no
C18 C19 C20 112.7(4) no
C18 C19 H19A 107(2) no
C18 C19 H19B 109(2) no
C20 C19 H19A 106(2) no
C20 C19 H19B 109(2) no
H19A C19 H19B 114(3) no
C19 C20 H20A 106(2) no
C19 C20 H20B 117(2) no
C19 C20 H20C 110(2) no
H20A C20 H20B 110(3) no
H20A C20 H20C 109(3) no
H20B C20 H20C 105(3) no
C5 C21 C22 115.5(3) no
C5 C21 H21A 111(1) no
C5 C21 H21B 109(2) no
C22 C21 H21A 108(1) no
C22 C21 H21B 110(2) no
H21A C21 H21B 103(2) no
C21 C22 C23 111.0(3) no
C21 C22 H22A 105(2) no
C21 C22 H22B 115(2) no
C23 C22 H22A 113(2) no
C23 C22 H22B 107(2) no
H22A C22 H22B 106(2) no
C22 C23 H23A 111(2) no
C22 C23 H23B 120(4) no
C22 C23 H23C 108(2) no
H23A C23 H23B 103(4) no
H23A C23 H23C 109(3) no
H23B C23 H23C 104(4) no
C6 C24 C25 113.8(3) no
C6 C24 H24A 107(2) no
C6 C24 H24B 113(1) no
C25 C24 H24A 111(1) no
C25 C24 H24B 108(2) no
H24A C24 H24B 104(2) no
C24 C25 C26 113.0(4) no
C24 C25 H25A 107(2) no
C24 C25 H25B 108(2) no
C26 C25 H25A 110(2) no
C26 C25 H25B 113(2) no
H25A C25 H25B 106(2) no
C25 C26 H26A 118(2) no
C25 C26 H26B 108(3) no
C25 C26 H26C 106(2) no
H26A C26 H26B 100(4) no
H26A C26 H26C 107(3) no
H26B C26 H26C 119(4) no
C7 C27 C28 115.0(3) no
C7 C27 H27A 113(1) no
C7 C27 H27B 109(1) no
C28 C27 H27A 112(1) no
C28 C27 H27B 109(1) no
H27A C27 H27B 97(2) no
C27 C28 C29 111.7(3) no
C27 C28 H28A 108(2) no
C27 C28 H28B 113(2) no
C29 C28 H28A 108(2) no
C29 C28 H28B 118(2) no
H28A C28 H28B 97(3) no
C28 C29 H29A 108(2) no
C28 C29 H29B 123(3) no
C28 C29 H29C 112(2) no
H29A C29 H29B 109(3) no
H29A C29 H29C 103(3) no
H29B C29 H29C 100(4) no
C8 C30 C31 112.8(3) no
C8 C30 H30A 112(1) no
C8 C30 H30B 110(2) no
C31 C30 H30A 103(2) no
C31 C30 H30B 111(2) no
H30A C30 H30B 108(2) no
C30 C31 C32 113.3(3) no
C30 C31 H31A 115(2) no
C30 C31 H31B 115(2) no
C32 C31 H31A 109(2) no
C32 C31 H31B 111(2) no
H31A C31 H31B 92(3) no
C31 C32 H32A 110(2) no
C31 C32 H32B 118(3) no
C31 C32 H32C 109(2) no
H32A C32 H32B 107(3) no
H32A C32 H32C 104(3) no
H32B C32 H32C 107(4) no

loop_
_geom_bond_atom_site_label_1
_geom_bond_atom_site_label_2
_geom_bond_distance
_geom_bond_publ_flag
C1 C2 1.497(3) no
C1 C8 1.344(3) no
C1 C9 1.517(4) no
C2 C3 1.331(4) no
C2 C12 1.514(4) no
C3 C4 1.490(4) no
C3 C15 1.528(4) no
C4 C5 1.346(4) no
C4 C18 1.524(5) no
C5 C6 1.496(4) no
C5 C21 1.519(4) no
C6 C7 1.337(4) no
C6 C24 1.515(4) no
C7 C8 1.489(3) no
C7 C27 1.526(4) no
C8 C30 1.508(4) no
C9 C10 1.543(5) no
C9 H9A 1.01(3) no
C9 H9B 1.08(3) no
C10 C11 1.508(6) no
C10 H10A .87(3) no
C10 H10B 1.01(3) no
C11 H11A .93(4) no
C11 H11B .94(4) no
C11 H11C 1.19(5) no
C12 C13 1.517(6) no
C12 H12A .97(3) no
C12 H12B 1.05(3) no
C13 C14 1.522(7) no
C13 H13A 1.04(3) no
C13 H13B 1.08(4) no
C14 H14A .93(4) no
C14 H14B .89(4) no
C14 H14C 1.06(4) no
C15 C16 1.556(5) no
C15 H15A 1.11(3) no
C15 H15B 1.09(3) no
C16 C17 1.515(7) no
C16 H16A 1.16(4) no
C16 H16B 1.15(3) no
C17 H17A 1.07(7) no
C17 H17B 1.05(6) no
C17 H17C 1.09(5) no
C18 C19 1.531(5) no
C18 H18A 1.02(3) no
C18 H18B 1.04(3) no
C19 C20 1.518(7) no
C19 H19A 1.07(4) no
C19 H19B 1.09(3) no
C20 H20A 1.06(4) no
C20 H20B 1.03(5) no
C20 H20C 1.03(4) no
C21 C22 1.535(5) no
C21 H21A .97(3) no
C21 H21B 1.02(3) no
C22 C23 1.524(7) no
C22 H22A .97(3) no
C22 H22B 1.11(3) no
C23 H23A .91(3) no
C23 H23B 1.00(6) no
C23 H23C 1.22(5) no
C24 C25 1.517(5) no
C24 H24A 1.01(3) no
C24 H24B 1.05(3) no
C25 C26 1.523(7) no
C25 H25A 1.10(4) no
C25 H25B 1.08(3) no
C26 H26A 1.01(4) no
C26 H26B .88(5) no
C26 H26C 1.18(5) no
C27 C28 1.528(5) no
C27 H27A 1.14(3) no
C27 H27B 1.09(3) no
C28 C29 1.512(7) no
C28 H28A 1.08(3) no
C28 H28B 1.01(4) no
C29 H29A 1.10(4) no
C29 H29B .95(5) no
C29 H29C 1.06(4) no
C30 C31 1.522(5) no
C30 H30A 1.06(3) no
C30 H30B .95(3) no
C31 C32 1.512(6) no
C31 H31A 1.09(4) no
C31 H31B 1.09(4) no
C32 H32A 1.05(3) no
C32 H32B 1.12(5) no
C32 H32C 1.07(5) no

loop_
_reflns_scale_group_code
_reflns_scale_meas_F
1 .590821
